data_4319614
loop_
_publ_author_name
'Lisa M. Berreau'
'Magdalena M. Makowska-Grzyska'
'Atta M. Arif'

_publ_section_title
;
 Modeling the Active Site Chemistry of Liver Alcohol Dehydrogenase:
 Mononuclear Zinc Methanol and N,N-Dimethylformamide Complexes of a
 Nitrogen/Sulfur Ligand Possessing an Internal Hydrogen Bond Donor
;
_journal_name_full 'Inorganic Chemistry'
_journal_page_first 2212
_journal_page_last 2213
_journal_paper_doi 10.1021/ic001190h
_journal_volume 40
_journal_year 2001
_chemical_formula_sum 'C14 H29 Cl2 N3 O10 S2 Zn'
_chemical_formula_weight 599.79
_chemical_name_systematic
;
 ?
;
_space_group_IT_number 14
_symmetry_cell_setting monoclinic
_symmetry_space_group_name_Hall '-P 2yn'
_symmetry_space_group_name_H-M 'P 1 21/n 1'
_atom_sites_solution_hydrogens geom
_atom_sites_solution_primary direct
_atom_sites_solution_secondary difmap
_audit_conform_dict_location ftp://ftp.iucr.org/cifdics/cif_core_2.1beta5.dic
_audit_conform_dict_name cif_core.dic
_audit_conform_dict_version 2.1beta5
_audit_creation_date 1999-12-09T13:19:17-00:00
_audit_creation_method 'WinGX routine CIF_UPDATE'
_cell_angle_alpha 90
_cell_angle_beta 97.0564(15)
_cell_angle_gamma 90
_cell_formula_units_Z 4
_cell_length_a 10.1319(3)
_cell_length_b 16.3454(4)
_cell_length_c 14.7150(2)
_cell_measurement_temperature 200.00(10)
_cell_volume 2418.49(10)
_computing_cell_refinement DENZO-SMN
_computing_data_collection 'Nonius COLLECT'
_computing_data_reduction DENZO-SMN
_computing_molecular_graphics 'WinGX, Ortep3'
_computing_structure_refinement 'SHELXL-97 (Sheldrick, 1997)'
_computing_structure_solution SIR97
_diffrn_ambient_temperature 200.00(10)
_diffrn_measured_fraction_theta_full 0.819
_diffrn_measured_fraction_theta_max 0.819
_diffrn_measurement_device_type 'Nonius KappaCCD Diffractometer'
_diffrn_measurement_method 'Phi Scan'
_diffrn_radiation_monochromator graphite
_diffrn_radiation_type MoK\a
_diffrn_radiation_wavelength 0.71073
_diffrn_reflns_av_R_equivalents 0.0237
_diffrn_reflns_av_sigmaI/netI 0.0383
_diffrn_reflns_limit_h_max 15
_diffrn_reflns_limit_h_min -15
_diffrn_reflns_limit_k_max 24
_diffrn_reflns_limit_k_min -21
_diffrn_reflns_limit_l_max 15
_diffrn_reflns_limit_l_min -15
_diffrn_reflns_number 11992
_diffrn_reflns_theta_full 32.57
_diffrn_reflns_theta_max 32.57
_diffrn_reflns_theta_min 2.38
_exptl_absorpt_coefficient_mu 1.463
_exptl_absorpt_correction_type SCALEPACK
_exptl_crystal_colour colorless
_exptl_crystal_density_diffrn 1.647
_exptl_crystal_density_method 'not measured'
_exptl_crystal_description prism
_exptl_crystal_F_000 1240
_exptl_crystal_size_max 0.35
_exptl_crystal_size_mid 0.3
_exptl_crystal_size_min 0.18
_refine_diff_density_max 0.529
_refine_diff_density_min -0.438
_refine_diff_density_rms 0.064
_refine_ls_extinction_method none
_refine_ls_goodness_of_fit_ref 1.025
_refine_ls_hydrogen_treatment mixed
_refine_ls_matrix_type full
_refine_ls_number_parameters 422
_refine_ls_number_reflns 7215
_refine_ls_number_restraints 2
_refine_ls_restrained_S_all 1.025
_refine_ls_R_factor_all 0.0497
_refine_ls_R_factor_gt 0.0363
_refine_ls_shift/su_max 0.004
_refine_ls_shift/su_mean 0
_refine_ls_structure_factor_coef Fsqd
_refine_ls_weighting_details 'calc w=1/[\s^2^(Fo^2^)+(0.0359P)^2^+1.3503P] where P=(Fo^2^+2Fc^2^)/3'
_refine_ls_weighting_scheme calc
_refine_ls_wR_factor_gt 0.0847
_refine_ls_wR_factor_ref 0.0911
_reflns_number_gt 5829
_reflns_number_total 7215
_reflns_threshold_expression >2sigma(I)
_cod_data_source_file ic001190h_1.cif
_cod_data_source_block shelxl
_cod_depositor_comments
;
The following automatic conversions were performed:

'_cell_measurement_temperature' value '200(0.1)' was changed to
'200.00(10)' - precision was
estimated.

'_diffrn_ambient_temperature' value '200(0.1)' was
changed to '200.00(10)' - precision was estimated.

Automatic conversion script
Id: cif_fix_values 1569 2011-02-09 13:29:24Z adriana 
;
_cod_original_sg_symbol_H-M 'P 21/n'
_cod_database_code 4319614

loop_
_symmetry_equiv_pos_as_xyz
'x, y, z'
'-x+1/2, y+1/2, -z+1/2'
'-x, -y, -z'
'x-1/2, -y-1/2, z-1/2'

loop_
_atom_site_label
_atom_site_type_symbol
_atom_site_fract_x
_atom_site_fract_y
_atom_site_fract_z
_atom_site_U_iso_or_equiv
_atom_site_adp_type
_atom_site_occupancy
_atom_site_symmetry_multiplicity
_atom_site_calc_flag
_atom_site_refinement_flags
_atom_site_disorder_assembly
_atom_site_disorder_group
Zn Zn 0.35056(2) 0.176270(12) 0.607153(15) 0.02478(6) Uani 1 1 d . . .
Cl1 Cl 0.34061(5) 0.31756(4) 0.85100(4) 0.04368(13) Uani 1 1 d . . .
Cl2 Cl 0.67780(6) 0.51177(3) 0.67774(4) 0.04032(13) Uani 1 1 d . . .
S1 S 0.32061(5) 0.08966(3) 0.47163(4) 0.03183(11) Uani 1 1 d . . .
S2 S 0.58787(5) 0.20700(3) 0.64490(3) 0.03096(11) Uani 1 1 d . . .
O1 O 0.36274(15) 0.08064(9) 0.70079(11) 0.0356(3) Uani 1 1 d . . .
HO1 H 0.376(4) 0.096(2) 0.760(3) 0.103(14) Uiso 1 1 d . . .
O2 O 0.3919(2) 0.10675(15) 0.87497(14) 0.0623(5) Uani 1 1 d . . .
HO2 H 0.419(4) 0.153(3) 0.896(3) 0.101(15) Uiso 1 1 d . . .
O3 O 0.20454(17) 0.29227(14) 0.84241(13) 0.0579(5) Uani 1 1 d . . .
O4 O 0.3494(2) 0.40335(14) 0.8642(2) 0.0862(8) Uani 1 1 d . . .
O5 O 0.41366(19) 0.27737(13) 0.92880(13) 0.0616(5) Uani 1 1 d . . .
O6 O 0.3984(2) 0.29365(17) 0.77143(15) 0.0751(6) Uani 1 1 d . . .
O7 O 0.6765(4) 0.58728(13) 0.7227(2) 0.0765(9) Uani 0.874(5) 1 d P A 1
O8 O 0.7120(3) 0.44666(14) 0.73645(17) 0.0676(8) Uani 0.874(5) 1 d P A 1
O9 O 0.5522(4) 0.5042(2) 0.6290(4) 0.162(3) Uani 0.874(5) 1 d P A 1
O10 O 0.7702(5) 0.5135(2) 0.6144(3) 0.133(2) Uani 0.874(5) 1 d P A 1
O7' O 0.756(2) 0.5873(11) 0.7139(13) 0.060(5) Uiso 0.126(5) 1 d P A 2
O8' O 0.781(3) 0.4521(19) 0.678(2) 0.128(11) Uiso 0.126(5) 1 d P A 2
O9' O 0.5406(15) 0.4763(9) 0.7026(11) 0.050(4) Uiso 0.126(5) 1 d P A 2
O10' O 0.6515(18) 0.5034(9) 0.5892(10) 0.046(4) Uiso 0.126(5) 1 d P A 2
N1 N 0.0780(2) 0.11470(14) 0.68947(16) 0.0474(5) Uani 1 1 d D . .
HN1A H 0.148(2) 0.0850(14) 0.6933(18) 0.044(7) Uiso 1 1 d D . .
HN1B H 0.016(2) 0.0936(17) 0.714(2) 0.060(9) Uiso 1 1 d D . .
N2 N 0.17219(15) 0.22798(10) 0.62842(11) 0.0279(3) Uani 1 1 d . . .
N3 N 0.34887(16) 0.27871(9) 0.51398(11) 0.0291(3) Uani 1 1 d . . .
C1 C 0.07155(19) 0.19430(14) 0.66782(14) 0.0338(4) Uani 1 1 d . . .
C2 C -0.0396(2) 0.24253(17) 0.68336(16) 0.0422(5) Uani 1 1 d . . .
H2 H -0.095(3) 0.2172(17) 0.712(2) 0.055(8) Uiso 1 1 d . . .
C3 C -0.0478(2) 0.32112(16) 0.65637(18) 0.0457(6) Uani 1 1 d . . .
H3 H -0.127(3) 0.3535(18) 0.666(2) 0.061(8) Uiso 1 1 d . . .
C4 C 0.0533(2) 0.35527(15) 0.61197(17) 0.0421(5) Uani 1 1 d . . .
H4 H 0.047(3) 0.4087(17) 0.5900(19) 0.047(7) Uiso 1 1 d . . .
C5 C 0.1614(2) 0.30767(12) 0.60068(14) 0.0317(4) Uani 1 1 d . . .
H6A H 0.336(3) 0.3658(17) 0.6034(18) 0.046(7) Uiso 1 1 d . . .
H6B H 0.248(2) 0.3862(15) 0.5177(17) 0.039(6) Uiso 1 1 d . . .
C6 C 0.2775(2) 0.34291(12) 0.55930(16) 0.0355(4) Uani 1 1 d . . .
C7 C 0.2689(2) 0.25401(13) 0.42713(15) 0.0366(4) Uani 1 1 d . . .
H7A H 0.274(3) 0.2974(16) 0.3812(19) 0.046(7) Uiso 1 1 d . . .
H7B H 0.177(2) 0.2480(14) 0.4415(16) 0.033(6) Uiso 1 1 d . . .
C8 C 0.3163(3) 0.17391(14) 0.39044(17) 0.0418(5) Uani 1 1 d . . .
H8B H 0.411(3) 0.1741(16) 0.3745(19) 0.050(8) Uiso 1 1 d . . .
H8A H 0.265(3) 0.1579(16) 0.343(2) 0.043(7) Uiso 1 1 d . . .
C9 C 0.1482(2) 0.06009(16) 0.46424(19) 0.0408(5) Uani 1 1 d . . .
H9A H 0.118(3) 0.0432(17) 0.403(2) 0.049(7) Uiso 1 1 d . . .
H9B H 0.093(3) 0.1036(18) 0.4819(18) 0.052(8) Uiso 1 1 d . . .
H9C H 0.140(3) 0.0181(18) 0.501(2) 0.052(8) Uiso 1 1 d . . .
C10 C 0.4837(2) 0.30730(14) 0.49952(17) 0.0393(5) Uani 1 1 d . . .
H10A H 0.477(3) 0.3636(17) 0.4782(19) 0.052(7) Uiso 1 1 d . . .
H10B H 0.512(2) 0.2742(14) 0.4546(17) 0.032(6) Uiso 1 1 d . . .
C11 C 0.5793(2) 0.30491(13) 0.58765(18) 0.0403(5) Uani 1 1 d . . .
H11A H 0.666(3) 0.3166(17) 0.574(2) 0.061(9) Uiso 1 1 d . . .
H11B H 0.555(3) 0.3438(18) 0.630(2) 0.056(8) Uiso 1 1 d . . .
C12 C 0.6683(2) 0.14411(16) 0.5667(2) 0.0438(5) Uani 1 1 d . . .
H12A H 0.620(3) 0.1359(19) 0.512(2) 0.064(9) Uiso 1 1 d . . .
H12B H 0.746(3) 0.1703(18) 0.558(2) 0.061(9) Uiso 1 1 d . . .
H12C H 0.678(3) 0.091(2) 0.599(2) 0.075(10) Uiso 1 1 d . . .
C13 C 0.4391(3) 0.00740(16) 0.6904(2) 0.0503(6) Uani 1 1 d . . .
H13B H 0.399(3) -0.037(2) 0.711(2) 0.075(10) Uiso 1 1 d . . .
H13A H 0.526(5) 0.017(3) 0.710(3) 0.112(15) Uiso 1 1 d . . .
H13C H 0.439(5) -0.003(3) 0.627(4) 0.134(18) Uiso 1 1 d . . .
C14 C 0.2748(5) 0.0817(3) 0.9122(3) 0.0769(11) Uani 1 1 d . . .
H14A H 0.204(4) 0.131(3) 0.901(3) 0.100(13) Uiso 1 1 d . . .
H14B H 0.293(4) 0.070(3) 0.974(3) 0.109(15) Uiso 1 1 d . . .
H14C H 0.238(4) 0.036(3) 0.877(3) 0.095(13) Uiso 1 1 d . . .

loop_
_atom_site_aniso_label
_atom_site_aniso_U_11
_atom_site_aniso_U_22
_atom_site_aniso_U_33
_atom_site_aniso_U_23
_atom_site_aniso_U_13
_atom_site_aniso_U_12
Zn 0.02359(10) 0.02437(10) 0.02710(14) 0.00238(7) 0.00602(8) 0.00002(7)
Cl1 0.0342(2) 0.0582(3) 0.0373(3) -0.0070(2) -0.0008(2) -0.0023(2)
Cl2 0.0608(3) 0.0260(2) 0.0333(3) -0.00007(17) 0.0024(2) 0.0104(2)
S1 0.0343(2) 0.0281(2) 0.0337(3) -0.00540(17) 0.00659(19) -0.00105(17)
S2 0.0261(2) 0.0335(2) 0.0334(3) -0.00250(18) 0.00457(17) -0.00245(17)
O1 0.0375(8) 0.0334(7) 0.0373(10) 0.0094(6) 0.0102(6) 0.0027(6)
O2 0.0702(13) 0.0707(14) 0.0481(13) -0.0048(10) 0.0150(9) 0.0095(11)
O3 0.0355(9) 0.0868(14) 0.0508(12) -0.0104(9) 0.0025(7) -0.0109(9)
O4 0.0636(14) 0.0561(13) 0.131(2) -0.0099(13) -0.0205(14) 0.0001(11)
O5 0.0564(11) 0.0803(14) 0.0438(11) -0.0012(9) -0.0107(8) 0.0044(10)
O6 0.0544(12) 0.126(2) 0.0471(13) -0.0100(12) 0.0158(9) -0.0033(12)
O7 0.101(2) 0.0405(12) 0.097(2) -0.0305(12) 0.0489(17) -0.0121(13)
O8 0.097(2) 0.0521(13) 0.0523(15) 0.0239(10) 0.0023(12) 0.0149(12)
O9 0.116(3) 0.080(2) 0.254(6) 0.015(3) -0.124(4) 0.010(2)
O10 0.199(5) 0.122(3) 0.100(3) 0.043(2) 0.112(3) 0.067(3)
N1 0.0352(10) 0.0542(12) 0.0564(14) 0.0101(10) 0.0202(9) -0.0029(9)
N2 0.0253(7) 0.0336(8) 0.0250(9) -0.0033(6) 0.0041(6) 0.0014(6)
N3 0.0315(8) 0.0249(7) 0.0314(10) 0.0027(6) 0.0064(6) -0.0037(6)
C1 0.0261(8) 0.0473(11) 0.0282(12) -0.0061(8) 0.0044(7) -0.0017(8)
C2 0.0236(9) 0.0681(16) 0.0355(13) -0.0148(10) 0.0061(8) -0.0005(9)
C3 0.0310(10) 0.0592(15) 0.0451(15) -0.0185(11) -0.0028(9) 0.0127(10)
C4 0.0378(11) 0.0406(11) 0.0457(14) -0.0095(9) -0.0037(9) 0.0112(9)
C5 0.0328(9) 0.0330(9) 0.0282(11) -0.0073(7) -0.0010(7) 0.0050(7)
C6 0.0430(11) 0.0231(8) 0.0404(13) 0.0008(8) 0.0046(9) 0.0026(8)
C7 0.0485(12) 0.0343(10) 0.0265(12) 0.0052(8) 0.0018(8) -0.0034(9)
C8 0.0594(15) 0.0410(11) 0.0262(13) -0.0035(8) 0.0095(10) -0.0081(10)
C9 0.0357(11) 0.0419(12) 0.0439(15) -0.0043(10) 0.0019(9) -0.0077(9)
C10 0.0416(11) 0.0341(10) 0.0440(14) 0.0099(9) 0.0120(9) -0.0078(9)
C11 0.0359(11) 0.0303(10) 0.0549(15) 0.0005(9) 0.0060(9) -0.0106(8)
C12 0.0353(11) 0.0470(13) 0.0508(16) -0.0115(11) 0.0124(10) -0.0008(10)
C13 0.0552(16) 0.0382(12) 0.0587(18) 0.0126(11) 0.0110(12) 0.0129(11)
C14 0.106(3) 0.072(2) 0.061(3) 0.0100(17) 0.042(2) 0.005(2)

loop_
_atom_type_symbol
_atom_type_description
_atom_type_scat_dispersion_real
_atom_type_scat_dispersion_imag
_atom_type_scat_source
C C 0.0033 0.0016 'International Tables Vol C Tables 4.2.6.8 and 6.1.1.4'
H H 0 0 'International Tables Vol C Tables 4.2.6.8 and 6.1.1.4'
N N 0.0061 0.0033 'International Tables Vol C Tables 4.2.6.8 and 6.1.1.4'
O O 0.0106 0.006 'International Tables Vol C Tables 4.2.6.8 and 6.1.1.4'
S S 0.1246 0.1234 'International Tables Vol C Tables 4.2.6.8 and 6.1.1.4'
Cl Cl 0.1484 0.1585 'International Tables Vol C Tables 4.2.6.8 and 6.1.1.4'
Zn Zn 0.2839 1.4301 'International Tables Vol C Tables 4.2.6.8 and 6.1.1.4'

loop_
_geom_angle_atom_site_label_1
_geom_angle_atom_site_label_2
_geom_angle_atom_site_label_3
_geom_angle
_geom_angle_site_symmetry_1
_geom_angle_site_symmetry_3
_geom_angle_publ_flag
N2 Zn O1 100.97(6) . . ?
N2 Zn N3 80.76(6) . . ?
O1 Zn N3 176.55(6) . . ?
N2 Zn S1 109.92(5) . . ?
O1 Zn S1 95.57(5) . . ?
N3 Zn S1 86.58(5) . . ?
N2 Zn S2 137.55(5) . . ?
O1 Zn S2 91.55(4) . . ?
N3 Zn S2 85.19(4) . . ?
S1 Zn S2 108.954(18) . . ?
O4 Cl1 O6 110.98(17) . . ?
O4 Cl1 O3 110.01(14) . . ?
O6 Cl1 O3 109.67(12) . . ?
O4 Cl1 O5 108.92(14) . . ?
O6 Cl1 O5 107.72(14) . . ?
O3 Cl1 O5 109.49(13) . . ?
O10' Cl2 O9 54.1(7) . . ?
O10' Cl2 O8 123.1(7) . . ?
O9 Cl2 O8 113.4(2) . . ?
O10' Cl2 O10 53.7(7) . . ?
O9 Cl2 O10 107.7(4) . . ?
O8 Cl2 O10 107.08(19) . . ?
O10' Cl2 O7 123.5(7) . . ?
O9 Cl2 O7 105.1(2) . . ?
O8 Cl2 O7 113.44(18) . . ?
O10 Cl2 O7 110.0(2) . . ?
O10' Cl2 O8' 89.6(15) . . ?
O9 Cl2 O8' 124.6(13) . . ?
O8 Cl2 O8' 49.3(14) . . ?
O10 Cl2 O8' 57.8(14) . . ?
O7 Cl2 O8' 130.3(13) . . ?
O10' Cl2 O7' 117.8(10) . . ?
O9 Cl2 O7' 130.9(7) . . ?
O8 Cl2 O7' 108.9(7) . . ?
O10 Cl2 O7' 81.7(8) . . ?
O7 Cl2 O7' 32.5(7) . . ?
O8' Cl2 O7' 101.6(15) . . ?
O10' Cl2 O9' 96.6(9) . . ?
O9 Cl2 O9' 46.7(6) . . ?
O8 Cl2 O9' 74.7(6) . . ?
O10 Cl2 O9' 146.7(6) . . ?
O7 Cl2 O9' 98.8(5) . . ?
O8' Cl2 O9' 114.3(14) . . ?
O7' Cl2 O9' 130.1(9) . . ?
C9 S1 C8 102.60(13) . . ?
C9 S1 Zn 103.16(9) . . ?
C8 S1 Zn 95.07(8) . . ?
C11 S2 C12 101.90(13) . . ?
C11 S2 Zn 94.95(8) . . ?
C12 S2 Zn 104.19(9) . . ?
C13 O1 Zn 122.85(15) . . ?
C1 N2 C5 118.68(17) . . ?
C1 N2 Zn 128.50(14) . . ?
C5 N2 Zn 112.77(13) . . ?
C6 N3 C7 109.66(17) . . ?
C6 N3 C10 110.54(16) . . ?
C7 N3 C10 112.17(17) . . ?
C6 N3 Zn 103.28(12) . . ?
C7 N3 Zn 107.25(11) . . ?
C10 N3 Zn 113.52(12) . . ?
N1 C1 N2 118.75(18) . . ?
N1 C1 C2 121.3(2) . . ?
N2 C1 C2 120.0(2) . . ?
C3 C2 C1 120.4(2) . . ?
C2 C3 C4 119.8(2) . . ?
C5 C4 C3 118.2(2) . . ?
N2 C5 C4 122.8(2) . . ?
N2 C5 C6 116.61(16) . . ?
C4 C5 C6 120.5(2) . . ?
N3 C6 C5 111.16(16) . . ?
N3 C7 C8 112.25(19) . . ?
C7 C8 S1 113.75(16) . . ?
N3 C10 C11 111.77(18) . . ?
C10 C11 S2 114.18(15) . . ?

loop_
_geom_bond_atom_site_label_1
_geom_bond_atom_site_label_2
_geom_bond_distance
_geom_bond_site_symmetry_2
_geom_bond_publ_flag
Zn N2 2.0536(15) . ?
Zn O1 2.0773(14) . ?
Zn N3 2.1629(15) . ?
Zn S1 2.4340(5) . ?
Zn S2 2.4524(5) . ?
Cl1 O4 1.417(2) . ?
Cl1 O6 1.426(2) . ?
Cl1 O3 1.4299(18) . ?
Cl1 O5 1.443(2) . ?
Cl2 O10' 1.304(15) . ?
Cl2 O9 1.387(3) . ?
Cl2 O8 1.388(2) . ?
Cl2 O10 1.400(3) . ?
Cl2 O7 1.401(2) . ?
Cl2 O8' 1.43(3) . ?
Cl2 O7' 1.525(18) . ?
Cl2 O9' 1.590(14) . ?
S1 C9 1.803(2) . ?
S1 C8 1.820(2) . ?
S2 C11 1.806(2) . ?
S2 C12 1.810(2) . ?
O1 C13 1.444(3) . ?
O2 C14 1.427(4) . ?
N1 C1 1.339(3) . ?
N2 C1 1.351(3) . ?
N2 C5 1.365(3) . ?
N3 C6 1.479(3) . ?
N3 C7 1.483(3) . ?
N3 C10 1.484(3) . ?
C1 C2 1.416(3) . ?
C2 C3 1.344(4) . ?
C3 C4 1.397(4) . ?
C4 C5 1.370(3) . ?
C5 C6 1.505(3) . ?
C7 C8 1.516(3) . ?
C10 C11 1.521(3) . ?

loop_
_geom_torsion_atom_site_label_1
_geom_torsion_atom_site_label_2
_geom_torsion_atom_site_label_3
_geom_torsion_atom_site_label_4
_geom_torsion
_geom_torsion_site_symmetry_1
_geom_torsion_site_symmetry_2
_geom_torsion_site_symmetry_3
_geom_torsion_site_symmetry_4
_geom_torsion_publ_flag
N2 Zn S1 C9 -26.07(10) . . . . ?
O1 Zn S1 C9 77.75(10) . . . . ?
N3 Zn S1 C9 -104.95(10) . . . . ?
S2 Zn S1 C9 171.32(9) . . . . ?
N2 Zn S1 C8 78.16(10) . . . . ?
O1 Zn S1 C8 -178.03(10) . . . . ?
N3 Zn S1 C8 -0.73(10) . . . . ?
S2 Zn S1 C8 -84.45(9) . . . . ?
N2 Zn S2 C11 -58.63(11) . . . . ?
O1 Zn S2 C11 -166.80(10) . . . . ?
N3 Zn S2 C11 12.06(10) . . . . ?
S1 Zn S2 C11 96.77(9) . . . . ?
N2 Zn S2 C12 -162.24(12) . . . . ?
O1 Zn S2 C12 89.59(11) . . . . ?
N3 Zn S2 C12 -91.56(11) . . . . ?
S1 Zn S2 C12 -6.84(10) . . . . ?
N2 Zn O1 C13 155.0(2) . . . . ?
N3 Zn O1 C13 -85.2(11) . . . . ?
S1 Zn O1 C13 43.4(2) . . . . ?
S2 Zn O1 C13 -65.8(2) . . . . ?
O1 Zn N2 C1 -19.67(18) . . . . ?
N3 Zn N2 C1 163.36(18) . . . . ?
S1 Zn N2 C1 80.44(17) . . . . ?
S2 Zn N2 C1 -124.32(15) . . . . ?
O1 Zn N2 C5 157.86(13) . . . . ?
N3 Zn N2 C5 -19.11(13) . . . . ?
S1 Zn N2 C5 -102.03(13) . . . . ?
S2 Zn N2 C5 53.21(16) . . . . ?
N2 Zn N3 C6 32.30(13) . . . . ?
O1 Zn N3 C6 -88.1(10) . . . . ?
S1 Zn N3 C6 143.13(12) . . . . ?
S2 Zn N3 C6 -107.51(12) . . . . ?
N2 Zn N3 C7 -83.49(13) . . . . ?
O1 Zn N3 C7 156.1(10) . . . . ?
S1 Zn N3 C7 27.34(12) . . . . ?
S2 Zn N3 C7 136.70(13) . . . . ?
N2 Zn N3 C10 152.03(15) . . . . ?
O1 Zn N3 C10 31.6(11) . . . . ?
S1 Zn N3 C10 -97.14(14) . . . . ?
S2 Zn N3 C10 12.22(14) . . . . ?
C5 N2 C1 N1 175.58(19) . . . . ?
Zn N2 C1 N1 -7.0(3) . . . . ?
C5 N2 C1 C2 -2.8(3) . . . . ?
Zn N2 C1 C2 174.59(15) . . . . ?
N1 C1 C2 C3 -176.1(2) . . . . ?
N2 C1 C2 C3 2.2(3) . . . . ?
C1 C2 C3 C4 0.6(4) . . . . ?
C2 C3 C4 C5 -2.6(3) . . . . ?
C1 N2 C5 C4 0.7(3) . . . . ?
Zn N2 C5 C4 -177.10(16) . . . . ?
C1 N2 C5 C6 178.56(19) . . . . ?
Zn N2 C5 C6 0.8(2) . . . . ?
C3 C4 C5 N2 2.0(3) . . . . ?
C3 C4 C5 C6 -175.7(2) . . . . ?
C7 N3 C6 C5 73.6(2) . . . . ?
C10 N3 C6 C5 -162.27(18) . . . . ?
Zn N3 C6 C5 -40.51(19) . . . . ?
N2 C5 C6 N3 28.9(3) . . . . ?
C4 C5 C6 N3 -153.15(19) . . . . ?
C6 N3 C7 C8 -164.38(18) . . . . ?
C10 N3 C7 C8 72.4(2) . . . . ?
Zn N3 C7 C8 -52.9(2) . . . . ?
N3 C7 C8 S1 55.6(2) . . . . ?
C9 S1 C8 C7 78.3(2) . . . . ?
Zn S1 C8 C7 -26.44(19) . . . . ?
C6 N3 C10 C11 76.6(2) . . . . ?
C7 N3 C10 C11 -160.64(18) . . . . ?
Zn N3 C10 C11 -38.9(2) . . . . ?
N3 C10 C11 S2 53.3(2) . . . . ?
C12 S2 C11 C10 68.8(2) . . . . ?
Zn S2 C11 C10 -36.84(18) . . . . ?
